data_4114785
loop_
_publ_author_name
'Gema Rodr\'iguez'
'Martin Albrecht'
'Jeroen Schoenmaker'
'Alan Ford'
'Martin Lutz'
'Anthony L. Spek'
'Gerard van Koten'

_publ_contact_author_address
; Bijvoet Center for Biomolecular Research
  Dep. Crystal and Structural Chemistry
  Utrecht University
  Padualaan 8
  3584 CH Utrecht
  The Netherlands
;
_publ_contact_author_email m.lutz@chem.uu.nl
_publ_contact_author_fax '[+31] 30 2533940'
_publ_contact_author_name 'Martin Lutz'
_publ_contact_author_phone '[+31] 30 2533902'
_publ_section_title
;
 Bifunctional Pincer-type Organometallics as Substrates for Organic
 Transformations and as Novel Building Blocks for Polymetallic Materials
;
_journal_name_full 'Journal of the American Chemical Society'
_journal_page_first 5127
_journal_page_last 5138
_journal_paper_doi 10.1021/ja0177657
_journal_volume 124
_journal_year 2002
_chemical_formula_moiety 'C48 H48 Br I N2 P2 Pt, 0.5(C H2 CL2)'
_chemical_formula_sum 'C48.5 H49 Br Cl I N2 P2 Pt'
_chemical_formula_weight 1159.19
_chemical_name_systematic
; 
 ? 
;
_space_group_IT_number 2
_symmetry_cell_setting triclinic
_symmetry_space_group_name_Hall '-P 1'
_symmetry_space_group_name_H-M 'P -1'
_atom_sites_solution_hydrogens geom
_atom_sites_solution_primary heavy
_atom_sites_solution_secondary difmap
_audit_creation_method SHELXL-97
_cell_angle_alpha 88.5840(4)
_cell_angle_beta 83.4641(4)
_cell_angle_gamma 84.0046(5)
_cell_formula_units_Z 2
_cell_length_a 12.0481(1)
_cell_length_b 13.9921(1)
_cell_length_c 14.2119(2)
_cell_measurement_reflns_used 72362
_cell_measurement_temperature 150(2)
_cell_measurement_theta_max 27.48
_cell_measurement_theta_min 1.02
_cell_volume 2367.03(4)
_computing_cell_refinement HKL2000
_computing_data_collection 'Nonius COLLECT'
_computing_data_reduction HKL2000
_computing_structure_refinement 'SHELXL-97 (Sheldrick, 1997)'
_computing_structure_solution 'DIRDIF-97 (Beurskens et al., 1997)'
_diffrn_ambient_temperature 150(2)
_diffrn_measured_fraction_theta_full 0.995
_diffrn_measured_fraction_theta_max 0.995
_diffrn_measurement_device_type 'Nonius KappaCCD'
_diffrn_radiation_monochromator graphite
_diffrn_radiation_source 'rotating anode'
_diffrn_radiation_type MoK\a
_diffrn_radiation_wavelength 0.71073
_diffrn_reflns_av_R_equivalents 0.0482
_diffrn_reflns_av_sigmaI/netI 0.0384
_diffrn_reflns_limit_h_max 15
_diffrn_reflns_limit_h_min -15
_diffrn_reflns_limit_k_max 18
_diffrn_reflns_limit_k_min -17
_diffrn_reflns_limit_l_max 18
_diffrn_reflns_limit_l_min -18
_diffrn_reflns_number 44077
_diffrn_reflns_theta_full 27.50
_diffrn_reflns_theta_max 27.50
_diffrn_reflns_theta_min 1.44
_exptl_absorpt_coefficient_mu 4.618
_exptl_absorpt_correction_T_max 0.81
_exptl_absorpt_correction_T_min 0.24
_exptl_absorpt_correction_type analytical
_exptl_crystal_colour colourless
_exptl_crystal_density_diffrn 1.626
_exptl_crystal_description plate
_exptl_crystal_F_000 1134
_exptl_crystal_size_max 0.34
_exptl_crystal_size_mid 0.16
_exptl_crystal_size_min 0.04
_refine_diff_density_max 1.184
_refine_diff_density_min -1.743
_refine_diff_density_rms 0.126
_refine_ls_extinction_method none
_refine_ls_goodness_of_fit_ref 1.042
_refine_ls_hydrogen_treatment constr
_refine_ls_matrix_type full
_refine_ls_number_parameters 559
_refine_ls_number_reflns 10841
_refine_ls_number_restraints 68
_refine_ls_restrained_S_all 1.064
_refine_ls_R_factor_all 0.0430
_refine_ls_R_factor_gt 0.0339
_refine_ls_shift/su_max 0.030
_refine_ls_shift/su_mean 0.001
_refine_ls_structure_factor_coef Fsqd
_refine_ls_weighting_details 'calc w=1/[\s^2^(Fo^2^)+(0.0462P)^2^+6.0771P] where P=(Fo^2^+2Fc^2^)/3'
_refine_ls_weighting_scheme calc
_refine_ls_wR_factor_gt 0.0913
_refine_ls_wR_factor_ref 0.0955
_reflns_number_gt 9412
_reflns_number_total 10841
_reflns_threshold_expression I>2\s(I)
_cod_data_source_file ja0177657_s2_2.cif
_cod_data_source_block s2405b
_cod_depositor_comments
;
The following automatic conversions were performed:

'_refine_ls_hydrogen_treatment' value 'constrained' was replaced with
the value 'constr' as specified in the replacement file
'src/cod-tools/trunk/data/replacement-values/replacement_values.lst'.

Automatic conversion script
Id: cif_fix_values 5376 2017-05-30 11:51:03Z andrius 
;
_cod_original_formula_sum 'C48.50 H49 Br Cl I N2 P2 Pt'
_cod_database_code 4114785

loop_
_symmetry_equiv_pos_as_xyz
'x, y, z'
'-x, -y, -z'

loop_
_atom_site_label
_atom_site_type_symbol
_atom_site_fract_x
_atom_site_fract_y
_atom_site_fract_z
_atom_site_U_iso_or_equiv
_atom_site_adp_type
_atom_site_occupancy
_atom_site_symmetry_multiplicity
_atom_site_calc_flag
_atom_site_refinement_flags
_atom_site_disorder_assembly
_atom_site_disorder_group
Pt Pt 0.612648(13) 0.246165(12) 0.375323(11) 0.02446(6) Uani 1 1 d . . .
I I 0.55545(3) 0.30107(3) 0.55624(2) 0.04302(10) Uani 1 1 d . A .
P1 P 0.79455(9) 0.27672(8) 0.38976(8) 0.0231(2) Uani 1 1 d . A .
P2 P 0.43470(9) 0.20938(8) 0.35517(8) 0.0260(2) Uani 1 1 d . A .
Br1 Br 0.78368(9) 0.19982(12) -0.08718(5) 0.0436(4) Uani 0.719(4) 1 d PD A 1
N11 N 0.8210(5) -0.0369(5) 0.1391(4) 0.0350(13) Uiso 0.719(4) 1 d PD A 1
N21 N 0.5342(9) 0.3263(8) -0.0521(7) 0.087(3) Uiso 0.719(4) 1 d PD A 1
C11 C 0.7238(5) 0.2102(6) 0.0448(4) 0.0319(15) Uani 0.719(4) 1 d PD A 1
C21 C 0.6605(5) 0.2893(7) 0.0757(5) 0.0379(17) Uani 0.719(4) 1 d PD A 1
C31 C 0.6219(6) 0.2985(7) 0.1707(5) 0.0335(17) Uani 0.719(4) 1 d PD A 1
H31 H 0.5748 0.3541 0.1926 0.040 Uiso 0.719(4) 1 calc PR A 1
C41 C 0.6530(4) 0.2250(7) 0.2349(4) 0.0196(17) Uani 0.719(4) 1 d PD A 1
C51 C 0.7126(5) 0.1470(7) 0.1993(5) 0.030(2) Uani 0.719(4) 1 d PD A 1
H51 H 0.7308 0.0963 0.2423 0.036 Uiso 0.719(4) 1 calc PR A 1
C61 C 0.7514(5) 0.1329(6) 0.1035(4) 0.0256(13) Uani 0.719(4) 1 d PD A 1
C71 C 0.8245(5) 0.0436(5) 0.0708(5) 0.0319(14) Uani 0.719(4) 1 d PD A 1
H71A H 0.8008 0.0229 0.0107 0.038 Uiso 0.719(4) 1 calc PR A 1
H71B H 0.9030 0.0593 0.0575 0.038 Uiso 0.719(4) 1 calc PR A 1
C81 C 0.9223(7) -0.1043(6) 0.1252(6) 0.050(2) Uiso 0.719(4) 1 d PD A 1
H81A H 0.9168 -0.1569 0.1719 0.074 Uiso 0.719(4) 1 calc PR A 1
H81B H 0.9880 -0.0708 0.1333 0.074 Uiso 0.719(4) 1 calc PR A 1
H81C H 0.9300 -0.1305 0.0612 0.074 Uiso 0.719(4) 1 calc PR A 1
C91 C 0.7190(8) -0.0883(6) 0.1369(7) 0.048(2) Uiso 0.719(4) 1 d PD A 1
H91A H 0.6517 -0.0425 0.1480 0.072 Uiso 0.719(4) 1 calc PR A 1
H91B H 0.7174 -0.1383 0.1864 0.072 Uiso 0.719(4) 1 calc PR A 1
H91C H 0.7210 -0.1179 0.0749 0.072 Uiso 0.719(4) 1 calc PR A 1
C101 C 0.6251(7) 0.3708(7) 0.0078(6) 0.064(3) Uani 0.719(4) 1 d PD A 1
H10A H 0.6906 0.3887 -0.0350 0.076 Uiso 0.719(4) 1 calc PR A 1
H10B H 0.5901 0.4282 0.0433 0.076 Uiso 0.719(4) 1 calc PR A 1
C111 C 0.4241(12) 0.3453(11) 0.0051(11) 0.109(5) Uiso 0.719(4) 1 d PD A 1
H11A H 0.4269 0.3135 0.0671 0.164 Uiso 0.719(4) 1 calc PR A 1
H11B H 0.3660 0.3204 -0.0276 0.164 Uiso 0.719(4) 1 calc PR A 1
H11C H 0.4064 0.4147 0.0136 0.164 Uiso 0.719(4) 1 calc PR A 1
C121 C 0.5347(15) 0.3680(12) -0.1486(11) 0.127(6) Uiso 0.719(4) 1 d PD A 1
H12A H 0.6084 0.3515 -0.1843 0.190 Uiso 0.719(4) 1 calc PR A 1
H12B H 0.5192 0.4380 -0.1448 0.190 Uiso 0.719(4) 1 calc PR A 1
H12C H 0.4767 0.3421 -0.1807 0.190 Uiso 0.719(4) 1 calc PR A 1
Br2 Br 0.8235(3) 0.1378(4) -0.07545(18) 0.0626(15) Uani 0.281(4) 1 d PD A 2
N12 N 0.7965(12) -0.0788(10) 0.1650(11) 0.041(4) Uiso 0.281(4) 1 d PD A 2
N22 N 0.5916(15) 0.2822(13) -0.0745(11) 0.062(5) Uiso 0.281(4) 1 d PD A 2
C12 C 0.7520(8) 0.1660(11) 0.0514(7) 0.033(5) Uiso 0.281(4) 1 d PD A 2
C22 C 0.6929(10) 0.2502(11) 0.0699(9) 0.051(9) Uiso 0.281(4) 1 d PD A 2
C32 C 0.6436(12) 0.2702(12) 0.1605(9) 0.029(6) Uiso 0.281(4) 1 d PD A 2
H32 H 0.6009 0.3302 0.1738 0.035 Uiso 0.281(4) 1 calc PR A 2
C42 C 0.6567(13) 0.2016(11) 0.2329(10) 0.059(13) Uiso 0.281(4) 1 d PD A 2
C52 C 0.7158(10) 0.1194(10) 0.2101(8) 0.009(4) Uiso 0.281(4) 1 d PD A 2
H52 H 0.7244 0.0728 0.2593 0.011 Uiso 0.281(4) 1 calc PR A 2
C62 C 0.7671(9) 0.0948(10) 0.1193(8) 0.021(4) Uiso 0.281(4) 1 d PD A 2
C72 C 0.8333(10) -0.0011(10) 0.1007(12) 0.034(4) Uiso 0.281(4) 1 d PD A 2
H72A H 0.8276 -0.0194 0.0347 0.041 Uiso 0.281(4) 1 calc PR A 2
H72B H 0.9133 0.0053 0.1063 0.041 Uiso 0.281(4) 1 calc PR A 2
C82 C 0.8754(17) -0.1658(12) 0.1600(18) 0.064(6) Uiso 0.281(4) 1 d PD A 2
H82A H 0.8424 -0.2168 0.1987 0.096 Uiso 0.281(4) 1 calc PR A 2
H82B H 0.9453 -0.1523 0.1838 0.096 Uiso 0.281(4) 1 calc PR A 2
H82C H 0.8915 -0.1866 0.0940 0.096 Uiso 0.281(4) 1 calc PR A 2
C92 C 0.6823(17) -0.1047(19) 0.155(2) 0.087(11) Uiso 0.281(4) 1 d PD A 2
H92A H 0.6296 -0.0463 0.1562 0.131 Uiso 0.281(4) 1 calc PR A 2
H92B H 0.6586 -0.1479 0.2068 0.131 Uiso 0.281(4) 1 calc PR A 2
H92C H 0.6831 -0.1371 0.0942 0.131 Uiso 0.281(4) 1 calc PR A 2
C102 C 0.6776(16) 0.3254(14) -0.0090(12) 0.068(7) Uiso 0.281(4) 1 d PD A 2
H10C H 0.7504 0.3339 -0.0466 0.081 Uiso 0.281(4) 1 calc PR A 2
H10D H 0.6449 0.3882 0.0177 0.081 Uiso 0.281(4) 1 calc PR A 2
C112 C 0.613(3) 0.327(2) -0.1693(15) 0.097(10) Uiso 0.281(4) 1 d PD A 2
H11D H 0.6912 0.3093 -0.1950 0.145 Uiso 0.281(4) 1 calc PR A 2
H11E H 0.5989 0.3969 -0.1642 0.145 Uiso 0.281(4) 1 calc PR A 2
H11F H 0.5628 0.3040 -0.2116 0.145 Uiso 0.281(4) 1 calc PR A 2
C122 C 0.4715(19) 0.298(3) -0.038(2) 0.103(11) Uiso 0.281(4) 1 d PD A 2
H12D H 0.4594 0.2663 0.0242 0.154 Uiso 0.281(4) 1 calc PR A 2
H12E H 0.4268 0.2699 -0.0820 0.154 Uiso 0.281(4) 1 calc PR A 2
H12F H 0.4485 0.3666 -0.0322 0.154 Uiso 0.281(4) 1 calc PR A 2
C130 C 0.8193(4) 0.4020(3) 0.3928(3) 0.0285(9) Uani 1 1 d . . .
C140 C 0.9295(4) 0.4265(3) 0.3870(4) 0.0330(10) Uani 1 1 d . A .
H140 H 0.9902 0.3772 0.3813 0.040 Uiso 1 1 calc R . .
C150 C 0.9513(5) 0.5215(4) 0.3894(4) 0.0423(12) Uani 1 1 d . . .
H150 H 1.0266 0.5371 0.3848 0.051 Uiso 1 1 calc R A .
C160 C 0.8642(5) 0.5930(4) 0.3984(5) 0.0527(16) Uani 1 1 d . A .
H160 H 0.8791 0.6582 0.4001 0.063 Uiso 1 1 calc R . .
C170 C 0.7548(5) 0.5707(4) 0.4049(5) 0.0552(16) Uani 1 1 d . . .
H170 H 0.6949 0.6207 0.4112 0.066 Uiso 1 1 calc R A .
C180 C 0.7312(4) 0.4754(4) 0.4023(4) 0.0405(12) Uani 1 1 d . A .
H180 H 0.6556 0.4606 0.4070 0.049 Uiso 1 1 calc R . .
C190 C 0.8381(3) 0.2222(3) 0.4992(3) 0.0242(9) Uani 1 1 d . . .
C200 C 0.8297(4) 0.1248(3) 0.5138(3) 0.0298(10) Uani 1 1 d . A .
H200 H 0.8061 0.0881 0.4657 0.036 Uiso 1 1 calc R . .
C210 C 0.8556(4) 0.0803(4) 0.5981(3) 0.0327(10) Uani 1 1 d . . .
H210 H 0.8516 0.0132 0.6068 0.039 Uiso 1 1 calc R A .
C220 C 0.8871(4) 0.1336(4) 0.6693(3) 0.0337(10) Uani 1 1 d . A .
H220 H 0.9038 0.1033 0.7272 0.040 Uiso 1 1 calc R . .
C230 C 0.8942(4) 0.2312(4) 0.6561(3) 0.0346(11) Uani 1 1 d . . .
H230 H 0.9152 0.2679 0.7054 0.042 Uiso 1 1 calc R A .
C240 C 0.8706(4) 0.2759(3) 0.5710(3) 0.0279(9) Uani 1 1 d . A .
H240 H 0.8766 0.3427 0.5618 0.033 Uiso 1 1 calc R . .
C250 C 0.9052(3) 0.2320(3) 0.2976(3) 0.0254(9) Uani 1 1 d . . .
C260 C 0.9865(4) 0.1562(3) 0.3103(3) 0.0307(10) Uani 1 1 d . A .
H260 H 0.9860 0.1241 0.3700 0.037 Uiso 1 1 calc R . .
C270 C 1.0682(4) 0.1267(4) 0.2374(4) 0.0381(11) Uani 1 1 d . . .
H270 H 1.1235 0.0750 0.2474 0.046 Uiso 1 1 calc R A .
C280 C 1.0693(4) 0.1725(4) 0.1500(4) 0.0389(12) Uani 1 1 d . A .
H280 H 1.1249 0.1520 0.0997 0.047 Uiso 1 1 calc R . .
C290 C 0.9892(4) 0.2481(4) 0.1360(4) 0.0377(11) Uani 1 1 d . . .
H290 H 0.9899 0.2798 0.0760 0.045 Uiso 1 1 calc R A .
C300 C 0.9081(4) 0.2776(4) 0.2090(3) 0.0312(10) Uani 1 1 d . A .
H300 H 0.8535 0.3298 0.1987 0.037 Uiso 1 1 calc R . .
C310 C 0.3484(4) 0.1672(3) 0.4591(3) 0.0279(9) Uani 1 1 d . . .
C320 C 0.3987(4) 0.1105(4) 0.5264(4) 0.0364(11) Uani 1 1 d . A .
H320 H 0.4782 0.0989 0.5217 0.044 Uiso 1 1 calc R . .
C330 C 0.3332(4) 0.0704(4) 0.6013(4) 0.0420(12) Uani 1 1 d . . .
H330 H 0.3682 0.0312 0.6473 0.050 Uiso 1 1 calc R A .
C340 C 0.2178(4) 0.0876(4) 0.6087(4) 0.0393(12) Uani 1 1 d . A .
H340 H 0.1732 0.0613 0.6604 0.047 Uiso 1 1 calc R . .
C350 C 0.1672(4) 0.1431(4) 0.5407(4) 0.0389(12) Uani 1 1 d . . .
H350 H 0.0877 0.1540 0.5450 0.047 Uiso 1 1 calc R A .
C360 C 0.2327(4) 0.1831(4) 0.4661(4) 0.0329(10) Uani 1 1 d . A .
H360 H 0.1976 0.2217 0.4197 0.039 Uiso 1 1 calc R . .
C370 C 0.3531(4) 0.3154(3) 0.3131(3) 0.0310(10) Uani 1 1 d . . .
C380 C 0.2682(4) 0.3105(4) 0.2537(4) 0.0422(12) Uani 1 1 d . A .
H380 H 0.2525 0.2499 0.2327 0.051 Uiso 1 1 calc R . .
C390 C 0.2079(5) 0.3928(4) 0.2258(4) 0.0497(14) Uani 1 1 d . . .
H390 H 0.1511 0.3889 0.1853 0.060 Uiso 1 1 calc R A .
C400 C 0.2294(5) 0.4820(5) 0.2564(5) 0.0529(15) Uani 1 1 d . A .
H400 H 0.1881 0.5389 0.2361 0.063 Uiso 1 1 calc R . .
C410 C 0.3112(5) 0.4876(4) 0.3164(4) 0.0492(14) Uani 1 1 d . . .
H410 H 0.3252 0.5483 0.3386 0.059 Uiso 1 1 calc R A .
C420 C 0.3728(4) 0.4043(4) 0.3441(4) 0.0393(11) Uani 1 1 d . A .
H420 H 0.4293 0.4084 0.3849 0.047 Uiso 1 1 calc R . .
C430 C 0.4233(4) 0.1144(4) 0.2711(3) 0.0309(10) Uani 1 1 d . . .
C440 C 0.4396(4) 0.1312(4) 0.1744(4) 0.0403(12) Uani 1 1 d . A .
H440 H 0.4578 0.1926 0.1513 0.048 Uiso 1 1 calc R . .
C450 C 0.4300(5) 0.0596(5) 0.1104(4) 0.0507(15) Uani 1 1 d . . .
H450 H 0.4387 0.0731 0.0443 0.061 Uiso 1 1 calc R A .
C460 C 0.4079(5) -0.0306(5) 0.1427(5) 0.0582(18) Uani 1 1 d . A .
H460 H 0.4023 -0.0797 0.0991 0.070 Uiso 1 1 calc R . .
C470 C 0.3941(5) -0.0494(4) 0.2382(5) 0.0511(15) Uani 1 1 d . . .
H470 H 0.3798 -0.1120 0.2606 0.061 Uiso 1 1 calc R A .
C480 C 0.4009(4) 0.0225(4) 0.3027(4) 0.0375(11) Uani 1 1 d . A .
H480 H 0.3902 0.0088 0.3687 0.045 Uiso 1 1 calc R . .
C49 C -0.1054(17) 0.5458(14) 0.1541(9) 0.119(8) Uani 0.50 1 d PDU . .
H4A H -0.0706 0.4874 0.1842 0.143 Uiso 0.50 1 calc PR . .
H4B H -0.1640 0.5767 0.2014 0.143 Uiso 0.50 1 calc PR . .
Cl1 Cl -0.0030(5) 0.6244(4) 0.1267(3) 0.1089(18) Uani 0.50 1 d PDU . .
Cl2 Cl -0.1680(6) 0.5121(6) 0.0615(6) 0.161(3) Uani 0.50 1 d PDU . .

loop_
_atom_site_aniso_label
_atom_site_aniso_U_11
_atom_site_aniso_U_22
_atom_site_aniso_U_33
_atom_site_aniso_U_23
_atom_site_aniso_U_13
_atom_site_aniso_U_12
Pt 0.01663(9) 0.03308(10) 0.02436(9) -0.00632(6) -0.00150(6) -0.00532(6)
I 0.02707(16) 0.0648(2) 0.03792(19) -0.01914(16) 0.00020(13) -0.00791(15)
P1 0.0171(5) 0.0270(5) 0.0259(5) -0.0047(4) -0.0020(4) -0.0050(4)
P2 0.0171(5) 0.0348(6) 0.0271(6) -0.0070(5) -0.0024(4) -0.0062(4)
Br1 0.0417(5) 0.0657(9) 0.0233(4) -0.0001(4) 0.0021(3) -0.0119(5)
C11 0.022(3) 0.049(5) 0.026(3) 0.006(3) -0.004(3) -0.007(3)
C21 0.028(3) 0.051(5) 0.034(4) 0.013(3) -0.002(3) -0.005(4)
C31 0.032(4) 0.035(4) 0.032(4) -0.003(3) 0.004(3) 0.000(3)
C41 0.014(3) 0.028(3) 0.019(3) -0.002(2) -0.002(2) -0.013(2)
C51 0.031(4) 0.033(4) 0.029(4) 0.001(3) -0.001(3) -0.017(3)
C61 0.021(3) 0.029(4) 0.027(3) 0.002(3) -0.005(2) -0.003(3)
C71 0.036(4) 0.037(4) 0.022(3) -0.001(3) -0.003(3) -0.004(3)
C101 0.055(5) 0.082(7) 0.048(5) 0.035(5) 0.002(4) -0.001(5)
Br2 0.065(2) 0.098(4) 0.0261(11) -0.0180(14) 0.0149(11) -0.036(2)
C130 0.028(2) 0.027(2) 0.030(2) -0.0030(18) -0.0018(18) -0.0053(18)
C140 0.029(2) 0.032(2) 0.039(3) -0.005(2) -0.004(2) -0.0065(19)
C150 0.042(3) 0.039(3) 0.047(3) -0.010(2) 0.003(2) -0.017(2)
C160 0.063(4) 0.027(3) 0.065(4) -0.010(3) 0.014(3) -0.011(3)
C170 0.050(3) 0.033(3) 0.077(4) -0.003(3) 0.011(3) 0.006(2)
C180 0.027(2) 0.037(3) 0.054(3) -0.001(2) 0.003(2) 0.001(2)
C190 0.0150(18) 0.031(2) 0.027(2) -0.0065(17) 0.0005(16) -0.0046(16)
C200 0.028(2) 0.034(2) 0.029(2) -0.0052(19) -0.0017(18) -0.0098(18)
C210 0.028(2) 0.037(3) 0.032(2) 0.002(2) 0.0006(19) -0.0052(19)
C220 0.029(2) 0.046(3) 0.025(2) 0.002(2) -0.0018(18) -0.004(2)
C230 0.029(2) 0.051(3) 0.025(2) -0.012(2) -0.0022(18) -0.007(2)
C240 0.024(2) 0.030(2) 0.030(2) -0.0061(18) -0.0023(17) -0.0053(17)
C250 0.021(2) 0.029(2) 0.028(2) -0.0069(17) -0.0013(17) -0.0075(16)
C260 0.026(2) 0.037(3) 0.029(2) -0.0029(19) -0.0004(18) -0.0025(19)
C270 0.032(3) 0.042(3) 0.038(3) -0.005(2) 0.001(2) 0.003(2)
C280 0.027(2) 0.054(3) 0.035(3) -0.012(2) 0.005(2) -0.006(2)
C290 0.032(3) 0.050(3) 0.031(3) -0.003(2) -0.002(2) -0.010(2)
C300 0.025(2) 0.038(3) 0.031(2) 0.000(2) -0.0037(18) -0.0052(19)
C310 0.024(2) 0.032(2) 0.028(2) -0.0085(18) -0.0010(17) -0.0064(17)
C320 0.026(2) 0.048(3) 0.035(3) -0.003(2) -0.002(2) -0.006(2)
C330 0.039(3) 0.052(3) 0.036(3) -0.002(2) -0.002(2) -0.011(2)
C340 0.039(3) 0.041(3) 0.038(3) -0.012(2) 0.008(2) -0.016(2)
C350 0.025(2) 0.039(3) 0.051(3) -0.015(2) 0.008(2) -0.008(2)
C360 0.024(2) 0.038(3) 0.037(3) -0.008(2) 0.0000(19) -0.0042(19)
C370 0.022(2) 0.039(3) 0.032(2) -0.004(2) -0.0014(18) -0.0054(18)
C380 0.029(3) 0.048(3) 0.051(3) -0.003(2) -0.011(2) -0.003(2)
C390 0.031(3) 0.061(4) 0.059(4) 0.000(3) -0.017(3) 0.000(2)
C400 0.042(3) 0.054(4) 0.061(4) 0.005(3) -0.012(3) 0.010(3)
C410 0.048(3) 0.040(3) 0.059(4) -0.008(3) -0.007(3) -0.001(2)
C420 0.036(3) 0.044(3) 0.039(3) -0.005(2) -0.007(2) -0.004(2)
C430 0.018(2) 0.045(3) 0.031(2) -0.014(2) -0.0027(17) -0.0047(18)
C440 0.031(3) 0.057(3) 0.035(3) -0.012(2) -0.003(2) -0.010(2)
C450 0.037(3) 0.083(4) 0.035(3) -0.023(3) -0.001(2) -0.013(3)
C460 0.037(3) 0.075(4) 0.065(4) -0.043(3) 0.009(3) -0.022(3)
C470 0.042(3) 0.050(3) 0.063(4) -0.024(3) 0.007(3) -0.017(3)
C480 0.027(2) 0.044(3) 0.042(3) -0.011(2) 0.001(2) -0.009(2)
C49 0.20(2) 0.087(13) 0.094(14) 0.002(10) -0.050(14) -0.073(14)
Cl1 0.166(5) 0.104(3) 0.074(3) 0.034(3) -0.049(3) -0.064(3)
Cl2 0.142(6) 0.193(7) 0.174(7) 0.071(6) -0.102(5) -0.075(5)

loop_
_atom_type_symbol
_atom_type_description
_atom_type_scat_dispersion_real
_atom_type_scat_dispersion_imag
_atom_type_scat_source
C C 0.0033 0.0016 'International Tables Vol C Tables 4.2.6.8 and 6.1.1.4'
H H 0.0000 0.0000 'International Tables Vol C Tables 4.2.6.8 and 6.1.1.4'
Br Br -0.2901 2.4595 'International Tables Vol C Tables 4.2.6.8 and 6.1.1.4'
Cl Cl 0.1484 0.1585 'International Tables Vol C Tables 4.2.6.8 and 6.1.1.4'
I I -0.4742 1.8119 'International Tables Vol C Tables 4.2.6.8 and 6.1.1.4'
N N 0.0061 0.0033 'International Tables Vol C Tables 4.2.6.8 and 6.1.1.4'
P P 0.1023 0.0942 'International Tables Vol C Tables 4.2.6.8 and 6.1.1.4'
Pt Pt -1.7033 8.3905 'International Tables Vol C Tables 4.2.6.8 and 6.1.1.4'

loop_
_geom_angle_atom_site_label_1
_geom_angle_atom_site_label_2
_geom_angle_atom_site_label_3
_geom_angle
C41 Pt C42 8.6(4)
C41 Pt P2 87.28(14)
C42 Pt P2 85.5(4)
C41 Pt P1 90.33(14)
C42 Pt P1 91.8(4)
P2 Pt P1 176.95(4)
C41 Pt I 171.9(3)
C42 Pt I 179.4(4)
P2 Pt I 93.99(3)
P1 Pt I 88.64(3)
C130 P1 C190 106.2(2)
C130 P1 C250 100.9(2)
C190 P1 C250 104.6(2)
C130 P1 Pt 116.30(15)
C190 P1 Pt 109.53(13)
C250 P1 Pt 118.07(14)
C370 P2 C310 105.1(2)
C370 P2 C430 105.4(2)
C310 P2 C430 100.2(2)
C370 P2 Pt 109.67(15)
C310 P2 Pt 117.65(15)
C430 P2 Pt 117.38(14)
C81 N11 C71 111.9(6)
C81 N11 C91 110.4(6)
C71 N11 C91 112.2(5)
C121 N21 C111 112.6(12)
C121 N21 C101 112.1(9)
C111 N21 C101 105.8(9)
C21 C11 C61 123.0(6)
C21 C11 Br1 120.2(6)
C61 C11 Br1 116.9(6)
C11 C21 C31 120.2(7)
C11 C21 C101 121.6(7)
C31 C21 C101 118.1(9)
C21 C31 C41 119.5(9)
C21 C31 H31 120.3
C41 C31 H31 120.3
C51 C41 C31 117.3(6)
C51 C41 Pt 123.4(6)
C31 C41 Pt 119.2(7)
C41 C51 C61 125.5(8)
C41 C51 H51 117.3
C61 C51 H51 117.3
C11 C61 C51 114.4(7)
C11 C61 C71 124.0(6)
C51 C61 C71 121.4(8)
N11 C71 C61 114.1(5)
N11 C71 H71A 108.7
C61 C71 H71A 108.7
N11 C71 H71B 108.7
C61 C71 H71B 108.7
H71A C71 H71B 107.6
N11 C81 H81A 109.5
N11 C81 H81B 109.5
H81A C81 H81B 109.5
N11 C81 H81C 109.5
H81A C81 H81C 109.5
H81B C81 H81C 109.5
N11 C91 H91A 109.5
N11 C91 H91B 109.5
H91A C91 H91B 109.5
N11 C91 H91C 109.5
H91A C91 H91C 109.5
H91B C91 H91C 109.5
C21 C101 N21 104.5(6)
C21 C101 H10A 110.9
N21 C101 H10A 110.9
C21 C101 H10B 110.9
N21 C101 H10B 110.9
H10A C101 H10B 108.9
N21 C111 H11A 109.5
N21 C111 H11B 109.5
H11A C111 H11B 109.5
N21 C111 H11C 109.5
H11A C111 H11C 109.5
H11B C111 H11C 109.5
N21 C121 H12A 109.5
N21 C121 H12B 109.5
H12A C121 H12B 109.5
N21 C121 H12C 109.5
H12A C121 H12C 109.5
H12B C121 H12C 109.5
C82 N12 C72 113.6(12)
C82 N12 C92 109.3(13)
C72 N12 C92 114.4(12)
C122 N22 C112 111.1(16)
C122 N22 C102 115.3(14)
C112 N22 C102 105.9(13)
C22 C12 C62 123.2(10)
C22 C12 Br2 120.3(10)
C62 C12 Br2 116.5(10)
C12 C22 C32 120.0(12)
C12 C22 C102 120.6(12)
C32 C22 C102 119.4(14)
C22 C32 C42 119.7(13)
C22 C32 H32 120.1
C42 C32 H32 120.1
C52 C42 C32 117.5(12)
C52 C42 Pt 122.9(10)
C32 C42 Pt 118.2(10)
C42 C52 C62 125.4(13)
C42 C52 H52 117.3
C62 C52 H52 117.3
C12 C62 C52 114.3(11)
C12 C62 C72 124.5(11)
C52 C62 C72 121.3(12)
N12 C72 C62 114.2(10)
N12 C72 H72A 108.7
C62 C72 H72A 108.7
N12 C72 H72B 108.7
C62 C72 H72B 108.7
H72A C72 H72B 107.6
N12 C82 H82A 109.5
N12 C82 H82B 109.5
H82A C82 H82B 109.5
N12 C82 H82C 109.5
H82A C82 H82C 109.5
H82B C82 H82C 109.5
N12 C92 H92A 109.5
N12 C92 H92B 109.5
H92A C92 H92B 109.5
N12 C92 H92C 109.5
H92A C92 H92C 109.5
H92B C92 H92C 109.5
C22 C102 N22 104.8(9)
C22 C102 H10C 110.8
N22 C102 H10C 110.8
C22 C102 H10D 110.8
N22 C102 H10D 110.8
H10C C102 H10D 108.9
N22 C112 H11D 109.5
N22 C112 H11E 109.5
H11D C112 H11E 109.5
N22 C112 H11F 109.5
H11D C112 H11F 109.5
H11E C112 H11F 109.5
N22 C122 H12D 109.5
N22 C122 H12E 109.5
H12D C122 H12E 109.5
N22 C122 H12F 109.5
H12D C122 H12F 109.5
H12E C122 H12F 109.5
C180 C130 C140 118.6(4)
C180 C130 P1 121.9(4)
C140 C130 P1 119.5(4)
C150 C140 C130 121.0(5)
C150 C140 H140 119.5
C130 C140 H140 119.5
C160 C150 C140 119.9(5)
C160 C150 H150 120.1
C140 C150 H150 120.1
C150 C160 C170 120.2(5)
C150 C160 H160 119.9
C170 C160 H160 119.9
C160 C170 C180 120.7(5)
C160 C170 H170 119.7
C180 C170 H170 119.7
C170 C180 C130 119.6(5)
C170 C180 H180 120.2
C130 C180 H180 120.2
C200 C190 C240 119.3(4)
C200 C190 P1 117.9(3)
C240 C190 P1 122.6(3)
C190 C200 C210 120.6(4)
C190 C200 H200 119.7
C210 C200 H200 119.7
C220 C210 C200 120.0(5)
C220 C210 H210 120.0
C200 C210 H210 120.0
C210 C220 C230 120.0(5)
C210 C220 H220 120.0
C230 C220 H220 120.0
C220 C230 C240 120.2(4)
C220 C230 H230 119.9
C240 C230 H230 119.9
C230 C240 C190 119.9(4)
C230 C240 H240 120.1
C190 C240 H240 120.1
C260 C250 C300 118.0(4)
C260 C250 P1 124.3(3)
C300 C250 P1 117.7(3)
C270 C260 C250 121.1(5)
C270 C260 H260 119.4
C250 C260 H260 119.4
C260 C270 C280 119.9(5)
C260 C270 H270 120.0
C280 C270 H270 120.0
C290 C280 C270 119.8(5)
C290 C280 H280 120.1
C270 C280 H280 120.1
C280 C290 C300 120.1(5)
C280 C290 H290 119.9
C300 C290 H290 119.9
C290 C300 C250 121.0(5)
C290 C300 H300 119.5
C250 C300 H300 119.5
C360 C310 C320 119.5(4)
C360 C310 P2 120.6(4)
C320 C310 P2 119.6(3)
C310 C320 C330 120.2(5)
C310 C320 H320 119.9
C330 C320 H320 119.9
C340 C330 C320 120.1(5)
C340 C330 H330 120.0
C320 C330 H330 120.0
C330 C340 C350 119.8(5)
C330 C340 H340 120.1
C350 C340 H340 120.1
C340 C350 C360 120.0(5)
C340 C350 H350 120.0
C360 C350 H350 120.0
C310 C360 C350 120.4(5)
C310 C360 H360 119.8
C350 C360 H360 119.8
C420 C370 C380 118.8(5)
C420 C370 P2 118.2(4)
C380 C370 P2 123.0(4)
C390 C380 C370 120.3(5)
C390 C380 H380 119.8
C370 C380 H380 119.8
C380 C390 C400 120.5(5)
C380 C390 H390 119.8
C400 C390 H390 119.8
C410 C400 C390 119.8(5)
C410 C400 H400 120.1
C390 C400 H400 120.1
C400 C410 C420 119.7(5)
C400 C410 H410 120.1
C420 C410 H410 120.1
C370 C420 C410 120.9(5)
C370 C420 H420 119.5
C410 C420 H420 119.5
C440 C430 C480 118.0(4)
C440 C430 P2 121.0(4)
C480 C430 P2 121.0(4)
C430 C440 C450 121.1(5)
C430 C440 H440 119.4
C450 C440 H440 119.4
C460 C450 C440 120.1(6)
C460 C450 H450 120.0
C440 C450 H450 120.0
C470 C460 C450 119.8(5)
C470 C460 H460 120.1
C450 C460 H460 120.1
C460 C470 C480 120.5(6)
C460 C470 H470 119.8
C480 C470 H470 119.8
C470 C480 C430 120.5(5)
C470 C480 H480 119.7
C430 C480 H480 119.7
Cl2 C49 Cl1 115.5(7)
Cl2 C49 H4A 108.4
Cl1 C49 H4A 108.4
Cl2 C49 H4B 108.4
Cl1 C49 H4B 108.4
H4A C49 H4B 107.5

loop_
_geom_bond_atom_site_label_1
_geom_bond_atom_site_label_2
_geom_bond_distance
Pt C41 2.021(6)
Pt C42 2.126(14)
Pt P2 2.3068(11)
Pt P1 2.3087(10)
Pt I 2.6944(4)
P1 C130 1.811(4)
P1 C190 1.822(5)
P1 C250 1.831(4)
P2 C370 1.819(5)
P2 C310 1.830(5)
P2 C430 1.835(5)
Br1 C11 1.934(6)
N11 C81 1.460(9)
N11 C71 1.470(9)
N11 C91 1.490(11)
N21 C121 1.476(17)
N21 C111 1.477(17)
N21 C101 1.641(11)
C11 C21 1.332(13)
C11 C61 1.386(11)
C21 C31 1.381(10)
C21 C101 1.533(11)
C31 C41 1.408(10)
C31 H31 0.9500
C41 C51 1.320(11)
C51 C61 1.400(8)
C51 H51 0.9500
C61 C71 1.502(10)
C71 H71A 0.9900
C71 H71B 0.9900
C81 H81A 0.9800
C81 H81B 0.9800
C81 H81C 0.9800
C91 H91A 0.9800
C91 H91B 0.9800
C91 H91C 0.9800
C101 H10A 0.9900
C101 H10B 0.9900
C111 H11A 0.9800
C111 H11B 0.9800
C111 H11C 0.9800
C121 H12A 0.9800
C121 H12B 0.9800
C121 H12C 0.9800
Br2 C12 1.939(10)
N12 C82 1.462(12)
N12 C72 1.475(12)
N12 C92 1.483(14)
N22 C122 1.477(19)
N22 C112 1.477(19)
N22 C102 1.638(13)
C12 C22 1.327(15)
C12 C62 1.383(13)
C22 C32 1.378(12)
C22 C102 1.532(14)
C32 C42 1.400(13)
C32 H32 0.9500
C42 C52 1.316(13)
C52 C62 1.400(10)
C52 H52 0.9500
C62 C72 1.500(13)
C72 H72A 0.9900
C72 H72B 0.9900
C82 H82A 0.9800
C82 H82B 0.9800
C82 H82C 0.9800
C92 H92A 0.9800
C92 H92B 0.9800
C92 H92C 0.9800
C102 H10C 0.9900
C102 H10D 0.9900
C112 H11D 0.9800
C112 H11E 0.9800
C112 H11F 0.9800
C122 H12D 0.9800
C122 H12E 0.9800
C122 H12F 0.9800
C130 C180 1.395(7)
C130 C140 1.398(6)
C140 C150 1.384(7)
C140 H140 0.9500
C150 C160 1.370(8)
C150 H150 0.9500
C160 C170 1.378(9)
C160 H160 0.9500
C170 C180 1.394(8)
C170 H170 0.9500
C180 H180 0.9500
C190 C200 1.386(6)
C190 C240 1.396(6)
C200 C210 1.388(7)
C200 H200 0.9500
C210 C220 1.381(7)
C210 H210 0.9500
C220 C230 1.384(7)
C220 H220 0.9500
C230 C240 1.392(7)
C230 H230 0.9500
C240 H240 0.9500
C250 C260 1.390(6)
C250 C300 1.397(6)
C260 C270 1.385(7)
C260 H260 0.9500
C270 C280 1.383(7)
C270 H270 0.9500
C280 C290 1.382(8)
C280 H280 0.9500
C290 C300 1.381(7)
C290 H290 0.9500
C300 H300 0.9500
C310 C360 1.381(6)
C310 C320 1.380(7)
C320 C330 1.393(7)
C320 H320 0.9500
C330 C340 1.379(7)
C330 H330 0.9500
C340 C350 1.380(8)
C340 H340 0.9500
C350 C360 1.390(7)
C350 H350 0.9500
C360 H360 0.9500
C370 C420 1.382(7)
C370 C380 1.407(7)
C380 C390 1.371(8)
C380 H380 0.9500
C390 C400 1.390(9)
C390 H390 0.9500
C400 C410 1.385(8)
C400 H400 0.9500
C410 C420 1.388(8)
C410 H410 0.9500
C420 H420 0.9500
C430 C440 1.383(7)
C430 C480 1.395(7)
C440 C450 1.392(7)
C440 H440 0.9500
C450 C460 1.374(9)
C450 H450 0.9500
C460 C470 1.371(9)
C460 H460 0.9500
C470 C480 1.392(7)
C470 H470 0.9500
C480 H480 0.9500
C49 Cl2 1.689(9)
C49 Cl1 1.741(9)
C49 H4A 0.9900
C49 H4B 0.9900

loop_
_geom_torsion_atom_site_label_1
_geom_torsion_atom_site_label_2
_geom_torsion_atom_site_label_3
_geom_torsion_atom_site_label_4
_geom_torsion
C41 Pt P1 C130 99.2(3)
C42 Pt P1 C130 107.7(5)
I Pt P1 C130 -72.77(17)
C41 Pt P1 C190 -140.5(3)
C42 Pt P1 C190 -132.0(5)
I Pt P1 C190 47.56(15)
C41 Pt P1 C250 -21.0(3)
C42 Pt P1 C250 -12.5(5)
I Pt P1 C250 167.06(17)
C41 Pt P2 C370 -82.6(3)
C42 Pt P2 C370 -91.0(5)
I Pt P2 C370 89.36(16)
C41 Pt P2 C310 157.4(3)
C42 Pt P2 C310 149.0(5)
I Pt P2 C310 -30.63(17)
C41 Pt P2 C430 37.6(3)
C42 Pt P2 C430 29.1(5)
I Pt P2 C430 -150.46(19)
C61 C11 C21 C31 2.0(2)
Br1 C11 C21 C31 -177.04(18)
C61 C11 C21 C101 -176.0(3)
Br1 C11 C21 C101 5.0(3)
C11 C21 C31 C41 2.0(3)
C101 C21 C31 C41 -179.9(4)
C21 C31 C41 C51 -4.2(5)
C21 C31 C41 Pt 172.4(3)
C42 Pt C41 C51 -26(3)
P2 Pt C41 C51 -103.6(4)
P1 Pt C41 C51 74.6(4)
C42 Pt C41 C31 158(3)
P2 Pt C41 C31 80.1(3)
P1 Pt C41 C31 -101.8(3)
C31 C41 C51 C61 2.7(7)
Pt C41 C51 C61 -173.7(4)
C21 C11 C61 C51 -3.5(5)
Br1 C11 C61 C51 175.6(3)
C21 C11 C61 C71 -178.7(3)
Br1 C11 C61 C71 0.3(5)
C41 C51 C61 C11 1.0(7)
C41 C51 C61 C71 176.5(5)
C81 N11 C71 C61 -156.0(5)
C91 N11 C71 C61 79.4(7)
C11 C61 C71 N11 -166.5(4)
C51 C61 C71 N11 18.6(7)
C11 C21 C101 N21 70.4(6)
C31 C21 C101 N21 -107.6(6)
C121 N21 C101 C21 -150.2(11)
C111 N21 C101 C21 86.8(10)
C62 C12 C22 C32 0.4(3)
Br2 C12 C22 C32 -179.1(2)
C62 C12 C22 C102 -178.9(4)
Br2 C12 C22 C102 1.6(3)
C12 C22 C32 C42 0.4(3)
C102 C22 C32 C42 179.7(4)
C22 C32 C42 C52 -0.6(7)
C22 C32 C42 Pt 166.1(7)
C41 Pt C42 C52 153(4)
P2 Pt C42 C52 -105.6(8)
P1 Pt C42 C52 72.9(8)
C41 Pt C42 C32 -13(3)
P2 Pt C42 C32 88.5(6)
P1 Pt C42 C32 -93.0(6)
C32 C42 C52 C62 0.2(10)
Pt C42 C52 C62 -165.8(8)
C22 C12 C62 C52 -0.8(6)
Br2 C12 C62 C52 178.7(4)
C22 C12 C62 C72 179.9(4)
Br2 C12 C62 C72 -0.6(7)
C42 C52 C62 C12 0.5(9)
C42 C52 C62 C72 179.8(6)
C82 N12 C72 C62 -167.6(14)
C92 N12 C72 C62 66.0(18)
C12 C62 C72 N12 -152.4(11)
C52 C62 C72 N12 28.3(13)
C12 C22 C102 N22 71.6(12)
C32 C22 C102 N22 -107.7(12)
C122 N22 C102 C22 81(2)
C112 N22 C102 C22 -155.9(19)
C190 P1 C130 C180 -111.5(4)
C250 P1 C130 C180 139.6(4)
Pt P1 C130 C180 10.6(5)
C190 P1 C130 C140 67.5(4)
C250 P1 C130 C140 -41.4(4)
Pt P1 C130 C140 -170.4(3)
C180 C130 C140 C150 -0.8(8)
P1 C130 C140 C150 -179.8(4)
C130 C140 C150 C160 0.6(8)
C140 C150 C160 C170 -0.1(9)
C150 C160 C170 C180 -0.1(10)
C160 C170 C180 C130 -0.1(10)
C140 C130 C180 C170 0.6(8)
P1 C130 C180 C170 179.6(5)
C130 P1 C190 C200 -178.8(3)
C250 P1 C190 C200 -72.6(4)
Pt P1 C190 C200 54.9(4)
C130 P1 C190 C240 6.5(4)
C250 P1 C190 C240 112.7(4)
Pt P1 C190 C240 -119.9(3)
C240 C190 C200 C210 -1.4(6)
P1 C190 C200 C210 -176.3(3)
C190 C200 C210 C220 1.8(7)
C200 C210 C220 C230 -0.8(7)
C210 C220 C230 C240 -0.5(7)
C220 C230 C240 C190 0.9(7)
C200 C190 C240 C230 0.1(6)
P1 C190 C240 C230 174.7(3)
C130 P1 C250 C260 123.5(4)
C190 P1 C250 C260 13.5(4)
Pt P1 C250 C260 -108.6(4)
C130 P1 C250 C300 -56.1(4)
C190 P1 C250 C300 -166.2(3)
Pt P1 C250 C300 71.8(4)
C300 C250 C260 C270 0.1(7)
P1 C250 C260 C270 -179.6(4)
C250 C260 C270 C280 -0.5(8)
C260 C270 C280 C290 0.5(8)
C270 C280 C290 C300 -0.2(8)
C280 C290 C300 C250 -0.1(7)
C260 C250 C300 C290 0.2(7)
P1 C250 C300 C290 179.9(4)
C370 P2 C310 C360 29.2(4)
C430 P2 C310 C360 -80.0(4)
Pt P2 C310 C360 151.5(3)
C370 P2 C310 C320 -157.4(4)
C430 P2 C310 C320 93.5(4)
Pt P2 C310 C320 -35.0(4)
C360 C310 C320 C330 -0.5(7)
P2 C310 C320 C330 -174.0(4)
C310 C320 C330 C340 -0.4(8)
C320 C330 C340 C350 1.3(8)
C330 C340 C350 C360 -1.3(8)
C320 C310 C360 C350 0.4(7)
P2 C310 C360 C350 173.9(4)
C340 C350 C360 C310 0.4(7)
C310 P2 C370 C420 93.8(4)
C430 P2 C370 C420 -160.8(4)
Pt P2 C370 C420 -33.5(4)
C310 P2 C370 C380 -83.7(4)
C430 P2 C370 C380 21.7(5)
Pt P2 C370 C380 149.0(4)
C420 C370 C380 C390 1.2(8)
P2 C370 C380 C390 178.7(4)
C370 C380 C390 C400 -0.4(9)
C380 C390 C400 C410 -0.9(10)
C390 C400 C410 C420 1.3(10)
C380 C370 C420 C410 -0.8(8)
P2 C370 C420 C410 -178.3(4)
C400 C410 C420 C370 -0.5(9)
C370 P2 C430 C440 47.3(4)
C310 P2 C430 C440 156.2(4)
Pt P2 C430 C440 -75.1(4)
C370 P2 C430 C480 -134.5(4)
C310 P2 C430 C480 -25.6(4)
Pt P2 C430 C480 103.1(4)
C480 C430 C440 C450 2.3(7)
P2 C430 C440 C450 -179.4(4)
C430 C440 C450 C460 -2.4(8)
C440 C450 C460 C470 0.8(9)
C450 C460 C470 C480 0.8(9)
C460 C470 C480 C430 -0.8(8)
C440 C430 C480 C470 -0.7(7)
P2 C430 C480 C470 -179.0(4)
